data_4308874
loop_
_publ_author_name
'Ho-Chol Chang'
'Katsunori Mochizuki'
'Susumu Kitagawa'

_publ_section_title
;
Effects of Countercations on the Structures and Redox and Spectroscopic
Properties of Diruthenium Catecholate Complexes with Ligand-Unsupported
Ru-Ru Bonds
;
_journal_name_full 'Inorganic Chemistry'
_journal_page_first 3810
_journal_page_last 3817
_journal_paper_doi 10.1021/ic048250u
_journal_volume 44
_journal_year 2005
_chemical_formula_sum 'C64 H100 O12 Rb2 Ru2'
_chemical_formula_weight 1434.56
_space_group_IT_number 148
_symmetry_cell_setting trigonal
_symmetry_Int_Tables_number 148
_symmetry_space_group_name_Hall '-R 3'
_symmetry_space_group_name_H-M 'R -3 :H'
_cell_angle_alpha 90
_cell_angle_beta 90
_cell_angle_gamma 120
_cell_formula_units_Z 9
_cell_length_a 30.511(2)
_cell_length_b 30.511(2)
_cell_length_c 19.4609(1)
_cell_measurement_reflns_used 5530
_cell_measurement_temperature 223.2
_cell_measurement_theta_max 27.2
_cell_measurement_theta_min 3.4
_cell_volume 15689.4(15)
_computing_data_reduction 'teXsan Ver. 1.11'
_computing_publication_material 'teXsan Ver. 1.11'
_computing_structure_refinement 'teXsan Ver. 1.10'
_computing_structure_solution 'DIRDIF94 (PATTY)'
_diffrn_measured_fraction_theta_full 0.9991
_diffrn_measured_fraction_theta_max 0.9991
_diffrn_measurement_device_type 'Rigaku/MSC Mercury CCD'
_diffrn_measurement_method \w
_diffrn_radiation_type 'Mo K\a'
_diffrn_radiation_wavelength 0.7107
_diffrn_reflns_av_R_equivalents 0.019
_diffrn_reflns_limit_h_max 38
_diffrn_reflns_limit_h_min -32
_diffrn_reflns_limit_k_max 28
_diffrn_reflns_limit_k_min -38
_diffrn_reflns_limit_l_max 24
_diffrn_reflns_limit_l_min -21
_diffrn_reflns_number 29837
_diffrn_reflns_theta_full 26.73
_diffrn_reflns_theta_max 26.73
_exptl_absorpt_coefficient_mu 1.871
_exptl_absorpt_correction_T_max 0.570
_exptl_absorpt_correction_T_min 0.439
_exptl_absorpt_correction_type integration
_exptl_absorpt_process_details Coppens_numerical
_exptl_crystal_colour purple
_exptl_crystal_density_diffrn 1.366
_exptl_crystal_density_method 'not measured'
_exptl_crystal_description plate
_exptl_crystal_size_max 0.700
_exptl_crystal_size_mid 0.600
_exptl_crystal_size_min 0.300
_refine_diff_density_max 3.65
_refine_diff_density_min -0.81
_refine_ls_extinction_method none
_refine_ls_goodness_of_fit_ref 1.329
_refine_ls_hydrogen_treatment noref
_refine_ls_number_parameters 361
_refine_ls_number_reflns 5392
_refine_ls_R_factor_gt 0.0487
_refine_ls_shift/su_max 0.0026
_refine_ls_structure_factor_coef F
_refine_ls_weighting_details 'w = 1/[\s^2^(Fo) + 0.00226|Fo|^2^]'
_refine_ls_weighting_scheme calc
_refine_ls_wR_factor_ref 0.0709
_reflns_number_gt 5392
_reflns_number_total 7409
_reflns_threshold_expression F^2^>4.0\s(F^2^)
_cod_data_source_file ic048250usi20041213_123156_3.cif
_cod_data_source_block complex_5d'
_cod_original_cell_volume 15689(1)
_cod_original_sg_symbol_H-M 'R -3 '
_cod_original_formula_sum 'C64 H100 O12 Rb2 Ru2 '
_cod_database_code 4308874

loop_
_symmetry_equiv_pos_as_xyz
x,y,z
-y,x-y,z
-x+y,-x,z
-x,-y,-z
y,-x+y,-z
x-y,x,-z
2/3+x,1/3+y,1/3+z
2/3-y,1/3+x-y,1/3+z
2/3-x+y,1/3-x,1/3+z
2/3-x,1/3-y,1/3-z
2/3+y,1/3-x+y,1/3-z
2/3+x-y,1/3+x,1/3-z
1/3+x,2/3+y,2/3+z
1/3-y,2/3+x-y,2/3+z
1/3-x+y,2/3-x,2/3+z
1/3-x,2/3-y,2/3-z
1/3+y,2/3-x+y,2/3-z
1/3+x-y,2/3+x,2/3-z

loop_
_atom_site_label
_atom_site_type_symbol
_atom_site_fract_x
_atom_site_fract_y
_atom_site_fract_z
_atom_site_U_iso_or_equiv
_atom_site_adp_type
_atom_site_occupancy
_atom_site_calc_flag
_atom_site_refinement_flags
_atom_site_disorder_assembly
_atom_site_disorder_group
Ru(1) Ru 0.01949(1) 0.53923(1) 0.01725(1) 0.02863(10) Uani 1.00 d . . .
Rb(1) Rb -0.05278(2) 0.52964(2) -0.13122(2) 0.0454(1) Uani 1.00 d . . .
O(1) O 0.0889(1) 0.5522(1) 0.0325(1) 0.0329(7) Uani 1.00 d . . .
O(2) O 0.0484(1) 0.5755(1) -0.0691(1) 0.0340(7) Uani 1.00 d . . .
O(3) O 0.0076(1) 0.5343(1) 0.1170(1) 0.0340(8) Uani 1.00 d . . .
O(4) O -0.0352(1) 0.5561(1) 0.0168(1) 0.0323(7) Uani 1.00 d . . .
O(5) O -0.0133(2) 0.6121(2) -0.2214(3) 0.098(2) Uani 1.00 d . . .
O(6) O -0.0993(2) 0.5241(2) -0.2652(2) 0.090(2) Uani 1.00 d . . .
C(1) C 0.1195(2) 0.5748(2) -0.0231(2) 0.033(1) Uani 1.00 d . . .
C(2) C 0.1706(2) 0.5875(2) -0.0261(2) 0.035(1) Uani 1.00 d . . .
C(3) C 0.1962(2) 0.6105(2) -0.0869(2) 0.042(1) Uani 1.00 d . . .
C(4) C 0.1749(2) 0.6218(2) -0.1420(2) 0.039(1) Uani 1.00 d . . .
C(5) C 0.1245(2) 0.6099(2) -0.1361(2) 0.036(1) Uani 1.00 d . . .
C(6) C 0.0971(2) 0.5864(2) -0.0776(2) 0.035(1) Uani 1.00 d . . .
C(7) C 0.1964(2) 0.5759(2) 0.0339(2) 0.045(1) Uani 1.00 d . . .
C(8) C 0.2525(2) 0.5965(2) 0.0221(3) 0.064(2) Uani 1.00 d . . .
C(9) C 0.1713(2) 0.5185(2) 0.0426(3) 0.050(1) Uani 1.00 d . . .
C(10) C 0.1915(2) 0.6004(2) 0.1005(3) 0.059(2) Uani 1.00 d . . .
C(11) C 0.2045(2) 0.6447(2) -0.2084(2) 0.046(1) Uani 1.00 d . . .
C(12) C 0.1829(2) 0.6726(3) -0.2489(3) 0.067(2) Uani 1.00 d . . .
C(13) C 0.2599(2) 0.6823(3) -0.1939(3) 0.073(2) Uani 1.00 d . . .
C(14) C 0.2013(3) 0.6020(3) -0.2518(3) 0.086(2) Uani 1.00 d . . .
C(15) C -0.0302(2) 0.5433(2) 0.1352(2) 0.033(1) Uani 1.00 d . . .
C(16) C -0.0437(2) 0.5455(2) 0.2037(2) 0.035(1) Uani 1.00 d . . .
C(17) C -0.0830(2) 0.5553(2) 0.2144(2) 0.042(1) Uani 1.00 d . . .
C(18) C -0.1084(2) 0.5647(2) 0.1616(2) 0.038(1) Uani 1.00 d . . .
C(19) C -0.0924(2) 0.5644(2) 0.0939(2) 0.035(1) Uani 1.00 d . . .
C(20) C -0.0535(2) 0.5546(2) 0.0815(2) 0.0314(10) Uani 1.00 d . . .
C(21) C -0.0166(2) 0.5361(2) 0.2635(2) 0.047(1) Uani 1.00 d . . .
C(22) C 0.0408(2) 0.5740(3) 0.2581(3) 0.061(2) Uani 1.00 d . . .
C(23) C -0.0273(2) 0.4821(2) 0.2609(3) 0.060(2) Uani 1.00 d . . .
C(24) C -0.0349(3) 0.5436(3) 0.3341(3) 0.071(2) Uani 1.00 d . . .
C(25) C -0.1491(2) 0.5780(2) 0.1801(2) 0.051(1) Uani 1.00 d . . .
C(26) C -0.1851(3) 0.5676(4) 0.1206(3) 0.089(3) Uani 1.00 d . . .
C(27) C -0.1803(2) 0.5478(3) 0.2416(3) 0.069(2) Uani 1.00 d . . .
C(28) C -0.1248(3) 0.6333(3) 0.1975(5) 0.092(3) Uani 1.00 d . . .
C(29) C 0.0191(4) 0.6577(3) -0.1858(5) 0.100(3) Uani 1.00 d . . .
C(30) C -0.0447(4) 0.6133(4) -0.2686(4) 0.109(4) Uani 1.00 d . . .
C(31) C -0.0759(4) 0.5676(4) -0.3048(4) 0.103(3) Uani 1.00 d . . .
C(32) C -0.1327(3) 0.4798(4) -0.3005(4) 0.098(3) Uani 1.00 d . . .
H(1) H 0.2306 0.6189 -0.0905 0.0482 Uiso 1.00 calc . . .
H(2) H 0.1092 0.6182 -0.1724 0.0416 Uiso 1.00 calc . . .
H(3) H 0.2665 0.5881 0.0599 0.0748 Uiso 1.00 calc . . .
H(4) H 0.2572 0.5820 -0.0187 0.0748 Uiso 1.00 calc . . .
H(5) H 0.2692 0.6322 0.0170 0.0748 Uiso 1.00 calc . . .
H(6) H 0.1361 0.5046 0.0507 0.0604 Uiso 1.00 calc . . .
H(7) H 0.1760 0.5040 0.0019 0.0604 Uiso 1.00 calc . . .
H(8) H 0.1862 0.5110 0.0804 0.0604 Uiso 1.00 calc . . .
H(9) H 0.2060 0.5919 0.1376 0.0702 Uiso 1.00 calc . . .
H(10) H 0.2085 0.6361 0.0952 0.0702 Uiso 1.00 calc . . .
H(11) H 0.1566 0.5882 0.1099 0.0702 Uiso 1.00 calc . . .
H(12) H 0.1854 0.6998 -0.2222 0.0790 Uiso 1.00 calc . . .
H(13) H 0.2013 0.6854 -0.2904 0.0790 Uiso 1.00 calc . . .
H(14) H 0.1483 0.6498 -0.2594 0.0790 Uiso 1.00 calc . . .
H(15) H 0.2745 0.6656 -0.1693 0.0864 Uiso 1.00 calc . . .
H(16) H 0.2775 0.6951 -0.2357 0.0864 Uiso 1.00 calc . . .
H(17) H 0.2623 0.7092 -0.1666 0.0864 Uiso 1.00 calc . . .
H(18) H 0.1668 0.5791 -0.2629 0.1024 Uiso 1.00 calc . . .
H(19) H 0.2200 0.6154 -0.2929 0.1024 Uiso 1.00 calc . . .
H(20) H 0.2147 0.5846 -0.2268 0.1024 Uiso 1.00 calc . . .
H(21) H -0.0933 0.5555 0.2603 0.0482 Uiso 1.00 calc . . .
H(22) H -0.1083 0.5713 0.0569 0.0406 Uiso 1.00 calc . . .
H(23) H 0.0577 0.5685 0.2951 0.0731 Uiso 1.00 calc . . .
H(24) H 0.0531 0.5690 0.2157 0.0731 Uiso 1.00 calc . . .
H(25) H 0.0464 0.6075 0.2602 0.0731 Uiso 1.00 calc . . .
H(26) H -0.0626 0.4595 0.2654 0.0722 Uiso 1.00 calc . . .
H(27) H -0.0158 0.4762 0.2186 0.0722 Uiso 1.00 calc . . .
H(28) H -0.0101 0.4765 0.2978 0.0722 Uiso 1.00 calc . . .
H(29) H -0.0170 0.5378 0.3695 0.0841 Uiso 1.00 calc . . .
H(30) H -0.0287 0.5774 0.3374 0.0841 Uiso 1.00 calc . . .
H(31) H -0.0700 0.5207 0.3387 0.0841 Uiso 1.00 calc . . .
H(32) H -0.2089 0.5775 0.1328 0.1040 Uiso 1.00 calc . . .
H(33) H -0.1664 0.5861 0.0815 0.1040 Uiso 1.00 calc . . .
H(34) H -0.2024 0.5324 0.1103 0.1040 Uiso 1.00 calc . . .
H(35) H -0.2037 0.5584 0.2533 0.0811 Uiso 1.00 calc . . .
H(36) H -0.1981 0.5128 0.2303 0.0811 Uiso 1.00 calc . . .
H(37) H -0.1584 0.5533 0.2793 0.0811 Uiso 1.00 calc . . .
H(38) H -0.1027 0.6405 0.2357 0.1099 Uiso 1.00 calc . . .
H(39) H -0.1060 0.6530 0.1592 0.1099 Uiso 1.00 calc . . .
H(40) H -0.1502 0.6413 0.2091 0.1099 Uiso 1.00 calc . . .
H(41) H 0.0389 0.6516 -0.1537 0.1203 Uiso 1.00 calc . . .
H(42) H 0.0406 0.6827 -0.2177 0.1203 Uiso 1.00 calc . . .
H(43) H -0.0007 0.6689 -0.1622 0.1203 Uiso 1.00 calc . . .
H(44) H -0.0664 0.6227 -0.2464 0.1297 Uiso 1.00 calc . . .
H(45) H -0.0248 0.6382 -0.3019 0.1297 Uiso 1.00 calc . . .
H(46) H -0.0556 0.5630 -0.3378 0.1240 Uiso 1.00 calc . . .
H(47) H -0.1017 0.5707 -0.3277 0.1240 Uiso 1.00 calc . . .
H(48) H -0.1592 0.4835 -0.3203 0.1198 Uiso 1.00 calc . . .
H(49) H -0.1149 0.4738 -0.3359 0.1198 Uiso 1.00 calc . . .
H(50) H -0.1467 0.4521 -0.2695 0.1198 Uiso 1.00 calc . . .

loop_
_atom_site_aniso_label
_atom_site_aniso_U_11
_atom_site_aniso_U_22
_atom_site_aniso_U_33
_atom_site_aniso_U_12
_atom_site_aniso_U_13
_atom_site_aniso_U_23
Ru(1) 0.0320(2) 0.0315(2) 0.0223(2) 0.0159(1) 0.0009(1) 0.0014(1)
Rb(1) 0.0499(3) 0.0574(3) 0.0340(2) 0.0306(2) -0.0003(2) 0.0093(2)
O(1) 0.035(2) 0.042(2) 0.024(1) 0.021(1) -0.001(1) 0.003(1)
O(2) 0.034(2) 0.040(2) 0.030(1) 0.020(1) 0.002(1) 0.007(1)
O(3) 0.041(2) 0.043(2) 0.025(1) 0.026(1) 0.002(1) 0.003(1)
O(4) 0.041(2) 0.037(2) 0.023(1) 0.023(1) 0.000(1) 0.002(1)
O(5) 0.119(4) 0.063(3) 0.109(4) 0.043(3) -0.016(3) 0.026(3)
O(6) 0.127(4) 0.102(4) 0.061(3) 0.072(4) -0.041(3) -0.020(3)
C(1) 0.036(2) 0.034(2) 0.027(2) 0.015(2) 0.000(2) 0.000(2)
C(2) 0.036(2) 0.035(2) 0.034(2) 0.018(2) -0.002(2) 0.000(2)
C(3) 0.033(2) 0.043(3) 0.046(2) 0.017(2) 0.003(2) -0.001(2)
C(4) 0.039(2) 0.037(2) 0.034(2) 0.014(2) 0.005(2) 0.001(2)
C(5) 0.044(2) 0.032(2) 0.031(2) 0.019(2) 0.004(2) 0.005(2)
C(6) 0.035(2) 0.034(2) 0.035(2) 0.017(2) 0.003(2) -0.003(2)
C(7) 0.039(3) 0.048(3) 0.045(2) 0.020(2) -0.004(2) 0.003(2)
C(8) 0.043(3) 0.072(4) 0.068(4) 0.020(3) -0.008(3) 0.011(3)
C(9) 0.045(3) 0.054(3) 0.052(3) 0.025(2) -0.002(2) 0.009(2)
C(10) 0.064(4) 0.069(4) 0.043(3) 0.033(3) -0.017(2) -0.006(2)
C(11) 0.048(3) 0.049(3) 0.035(2) 0.019(2) 0.007(2) 0.002(2)
C(12) 0.060(4) 0.084(4) 0.053(3) 0.034(3) 0.016(3) 0.027(3)
C(13) 0.043(3) 0.086(5) 0.063(4) 0.013(3) 0.014(3) 0.026(3)
C(14) 0.102(6) 0.076(5) 0.065(4) 0.033(4) 0.039(4) -0.004(3)
C(15) 0.033(2) 0.038(2) 0.027(2) 0.016(2) -0.002(2) -0.002(2)
C(16) 0.041(2) 0.041(2) 0.027(2) 0.024(2) 0.001(2) 0.000(2)
C(17) 0.052(3) 0.055(3) 0.025(2) 0.032(2) 0.006(2) 0.004(2)
C(18) 0.042(2) 0.048(3) 0.028(2) 0.024(2) 0.004(2) 0.003(2)
C(19) 0.039(2) 0.043(2) 0.029(2) 0.024(2) 0.003(2) 0.006(2)
C(20) 0.037(2) 0.030(2) 0.027(2) 0.017(2) 0.003(2) 0.002(1)
C(21) 0.058(3) 0.072(3) 0.022(2) 0.042(3) 0.001(2) 0.003(2)
C(22) 0.048(3) 0.098(5) 0.042(3) 0.039(3) -0.011(2) -0.016(3)
C(23) 0.078(4) 0.085(4) 0.038(3) 0.056(4) 0.015(2) 0.027(3)
C(24) 0.088(4) 0.127(6) 0.026(2) 0.074(5) -0.006(2) -0.001(3)
C(25) 0.053(3) 0.077(4) 0.034(2) 0.042(3) 0.010(2) 0.016(2)
C(26) 0.080(5) 0.182(9) 0.048(3) 0.097(6) 0.002(3) 0.006(4)
C(27) 0.061(4) 0.110(5) 0.057(3) 0.058(4) 0.024(3) 0.025(3)
C(28) 0.095(5) 0.093(5) 0.126(6) 0.075(5) 0.022(5) -0.004(5)
C(29) 0.110(7) 0.054(4) 0.134(7) 0.040(4) -0.008(5) 0.009(4)
C(30) 0.18(1) 0.109(7) 0.076(5) 0.104(7) 0.008(6) 0.033(5)
C(31) 0.158(9) 0.124(7) 0.066(4) 0.100(7) -0.026(5) 0.013(5)
C(32) 0.091(6) 0.129(7) 0.099(6) 0.074(6) -0.033(5) -0.039(5)

loop_
_atom_type_symbol
_atom_type_description
_atom_type_scat_dispersion_real
_atom_type_scat_dispersion_imag
_atom_type_scat_source
Rb Rb -0.939 2.968
;International Tables for Crystallography
(1992, Vol. C, Tables 4.2.6.8 and 6.1.1.1)
;
Ru Ru -1.259 0.836
;International Tables for Crystallography
(1992, Vol. C, Tables 4.2.6.8 and 6.1.1.1)
;
O O 0.011 0.006
;International Tables for Crystallography
(1992, Vol. C, Tables 4.2.6.8 and 6.1.1.1)
;
C C 0.003 0.002
;International Tables for Crystallography
(1992, Vol. C, Tables 4.2.6.8 and 6.1.1.1)
;
H H 0.000 0.000
;International Tables for Crystallography
(1992, Vol. C, Table 6.1.1.2)
;

loop_
_geom_angle_atom_site_label_1
_geom_angle_atom_site_label_2
_geom_angle_atom_site_label_3
_geom_angle
_geom_angle_site_symmetry_1
_geom_angle_site_symmetry_2
_geom_angle_site_symmetry_3
_geom_angle_publ_flag
Ru(1) Ru(1) O(1) 101.99(9) 4_565 . . yes
Ru(1) Ru(1) O(2) 101.52(9) 4_565 . . yes
Ru(1) Ru(1) O(3) 103.96(9) 4_565 . . yes
Ru(1) Ru(1) O(4) 102.50(9) 4_565 . . yes
O(1) Ru(1) O(2) 83.2(1) . . . yes
O(1) Ru(1) O(3) 90.3(1) . . . yes
O(1) Ru(1) O(4) 155.5(1) . . . yes
O(2) Ru(1) O(3) 154.5(1) . . . yes
O(2) Ru(1) O(4) 92.8(1) . . . yes
O(3) Ru(1) O(4) 82.9(1) . . . yes
O(1) Rb(1) O(2) 89.63(8) 4_565 . . yes
O(1) Rb(1) O(3) 57.52(8) 4_565 . 4_565 yes
O(1) Rb(1) O(4) 61.94(8) 4_565 . . yes
O(1) Rb(1) O(5) 176.7(1) 4_565 . . yes
O(1) Rb(1) O(6) 125.1(1) 4_565 . . yes
O(2) Rb(1) O(3) 62.79(8) . . 4_565 yes
O(2) Rb(1) O(4) 57.82(8) . . . yes
O(2) Rb(1) O(5) 87.3(1) . . . yes
O(2) Rb(1) O(6) 139.2(1) . . . yes
O(3) Rb(1) O(4) 90.52(8) 4_565 . . yes
O(3) Rb(1) O(5) 121.8(1) 4_565 . . yes
O(3) Rb(1) O(6) 115.1(1) 4_565 . . yes
O(4) Rb(1) O(5) 115.2(1) . . . yes
O(4) Rb(1) O(6) 153.5(1) . . . yes
O(5) Rb(1) O(6) 58.2(2) . . . yes
Ru(1) O(1) Rb(1) 91.1(1) . . 4_565 yes
Ru(1) O(1) C(1) 112.1(2) . . . yes
Rb(1) O(1) C(1) 146.0(2) 4_565 . . yes
Ru(1) O(2) Rb(1) 90.9(1) . . . yes
Ru(1) O(2) C(6) 111.7(2) . . . yes
Rb(1) O(2) C(6) 145.7(2) . . . yes
Ru(1) O(3) Rb(1) 90.79(10) . . 4_565 yes
Ru(1) O(3) C(15) 112.6(2) . . . yes
Rb(1) O(3) C(15) 147.7(2) 4_565 . . yes
Ru(1) O(4) Rb(1) 89.69(9) . . . yes
Ru(1) O(4) C(20) 111.6(2) . . . yes
Rb(1) O(4) C(20) 150.4(2) . . . yes
Rb(1) O(5) C(29) 110.5(5) . . . yes
Rb(1) O(5) C(30) 117.5(5) . . . yes
C(29) O(5) C(30) 117.6(6) . . . yes
Rb(1) O(6) C(31) 115.9(5) . . . yes
Rb(1) O(6) C(32) 126.2(5) . . . yes
C(31) O(6) C(32) 115.4(6) . . . yes
O(1) C(1) C(2) 123.7(4) . . . yes
O(1) C(1) C(6) 115.5(4) . . . yes
C(2) C(1) C(6) 120.7(4) . . . yes
C(1) C(2) C(3) 116.0(4) . . . yes
C(1) C(2) C(7) 121.7(4) . . . yes
C(3) C(2) C(7) 122.2(4) . . . yes
C(2) C(3) C(4) 124.4(4) . . . yes
C(3) C(4) C(5) 117.6(4) . . . yes
C(3) C(4) C(11) 121.5(4) . . . yes
C(5) C(4) C(11) 120.8(4) . . . yes
C(4) C(5) C(6) 120.4(4) . . . yes
O(2) C(6) C(1) 117.2(4) . . . yes
O(2) C(6) C(5) 122.1(4) . . . yes
C(1) C(6) C(5) 120.7(4) . . . yes
C(2) C(7) C(8) 112.8(4) . . . yes
C(2) C(7) C(9) 108.9(4) . . . yes
C(2) C(7) C(10) 109.8(4) . . . yes
C(8) C(7) C(9) 107.9(4) . . . yes
C(8) C(7) C(10) 106.8(4) . . . yes
C(9) C(7) C(10) 110.5(4) . . . yes
C(4) C(11) C(12) 111.5(4) . . . yes
C(4) C(11) C(13) 111.6(4) . . . yes
C(4) C(11) C(14) 108.0(4) . . . yes
C(12) C(11) C(13) 107.5(5) . . . yes
C(12) C(11) C(14) 109.3(5) . . . yes
C(13) C(11) C(14) 108.9(5) . . . yes
O(3) C(15) C(16) 123.5(4) . . . yes
O(3) C(15) C(20) 116.3(3) . . . yes
C(16) C(15) C(20) 120.0(4) . . . yes
C(15) C(16) C(17) 117.2(4) . . . yes
C(15) C(16) C(21) 120.8(4) . . . yes
C(17) C(16) C(21) 122.0(4) . . . yes
C(16) C(17) C(18) 124.0(4) . . . yes
C(17) C(18) C(19) 117.2(4) . . . yes
C(17) C(18) C(25) 119.1(4) . . . yes
C(19) C(18) C(25) 123.6(4) . . . yes
C(18) C(19) C(20) 120.2(4) . . . yes
O(4) C(20) C(15) 116.6(4) . . . yes
O(4) C(20) C(19) 122.1(4) . . . yes
C(15) C(20) C(19) 121.3(4) . . . yes
C(16) C(21) C(22) 108.8(4) . . . yes
C(16) C(21) C(23) 109.6(4) . . . yes
C(16) C(21) C(24) 112.1(4) . . . yes
C(22) C(21) C(23) 111.2(5) . . . yes
C(22) C(21) C(24) 108.0(5) . . . yes
C(23) C(21) C(24) 107.1(5) . . . yes
C(18) C(25) C(26) 111.2(4) . . . yes
C(18) C(25) C(27) 111.7(4) . . . yes
C(18) C(25) C(28) 109.9(5) . . . yes
C(26) C(25) C(27) 107.8(5) . . . yes
C(26) C(25) C(28) 107.9(6) . . . yes
C(27) C(25) C(28) 108.2(5) . . . yes
O(5) C(30) C(31) 116.6(7) . . . yes
O(6) C(31) C(30) 115.9(6) . . . yes

loop_
_geom_bond_atom_site_label_1
_geom_bond_atom_site_label_2
_geom_bond_distance
_geom_bond_site_symmetry_1
_geom_bond_site_symmetry_2
_geom_bond_publ_flag
Ru(1) Ru(1) 2.1795(6) . 4_565 yes
Ru(1) O(1) 1.972(3) . . yes
Ru(1) O(2) 1.962(3) . . yes
Ru(1) O(3) 1.967(3) . . yes
Ru(1) O(4) 1.979(3) . . yes
Rb(1) O(1) 2.896(3) . 4_565 yes
Rb(1) O(2) 2.937(3) . . yes
Rb(1) O(3) 2.911(3) . 4_565 yes
Rb(1) O(4) 2.967(3) . . yes
Rb(1) O(5) 2.798(5) . . yes
Rb(1) O(6) 2.932(4) . . yes
O(1) C(1) 1.369(5) . . yes
O(2) C(6) 1.362(5) . . yes
O(3) C(15) 1.360(5) . . yes
O(4) C(20) 1.370(5) . . yes
O(5) C(29) 1.421(10) . . yes
O(5) C(30) 1.34(1) . . yes
O(6) C(31) 1.38(1) . . yes
O(6) C(32) 1.401(10) . . yes
C(1) C(2) 1.407(6) . . yes
C(1) C(6) 1.400(6) . . yes
C(2) C(3) 1.397(6) . . yes
C(2) C(7) 1.548(6) . . yes
C(3) C(4) 1.386(6) . . yes
C(4) C(5) 1.395(6) . . yes
C(4) C(11) 1.531(6) . . yes
C(5) C(6) 1.380(6) . . yes
C(7) C(8) 1.516(7) . . yes
C(7) C(9) 1.528(7) . . yes
C(7) C(10) 1.541(7) . . yes
C(11) C(12) 1.534(8) . . yes
C(11) C(13) 1.520(8) . . yes
C(11) C(14) 1.514(8) . . yes
C(15) C(16) 1.405(6) . . yes
C(15) C(20) 1.399(6) . . yes
C(16) C(17) 1.389(6) . . yes
C(16) C(21) 1.536(6) . . yes
C(17) C(18) 1.402(6) . . yes
C(18) C(19) 1.406(6) . . yes
C(18) C(25) 1.532(7) . . yes
C(19) C(20) 1.382(6) . . yes
C(21) C(22) 1.546(8) . . yes
C(21) C(23) 1.511(8) . . yes
C(21) C(24) 1.545(7) . . yes
C(25) C(26) 1.515(8) . . yes
C(25) C(27) 1.520(7) . . yes
C(25) C(28) 1.501(10) . . yes
C(30) C(31) 1.42(1) . . yes

loop_
_geom_contact_atom_site_label_1
_geom_contact_atom_site_label_2
_geom_contact_distance
_geom_contact_site_symmetry_1
_geom_contact_site_symmetry_2
_geom_contact_publ_flag
Rb(1) O(1) 2.896(3) . 4_565 ?
Rb(1) O(2) 2.937(3) . . ?
Rb(1) O(3) 2.911(3) . 4_565 ?
Rb(1) O(4) 2.967(3) . . ?
Rb(1) O(5) 2.798(5) . . ?
Rb(1) O(6) 2.932(4) . . ?
